data_7151039
loop_
_publ_author_name
'Ter Wiel, Matthijs K. J.'
'Kwit, Marcin G.'
'Meetsma, Auke'
'Feringa, Ben L.'

_publ_section_title
;
 Synthesis, stereochemistry, and photochemical and thermal behaviour of
 bis-tert-butyl substituted overcrowded alkenes.
;
_journal_issue 1
_journal_name_full 'Organic &amp; biomolecular chemistry'
_journal_page_first 87
_journal_page_last 96
_journal_paper_doi 10.1039/b611070c
_journal_volume 5
_journal_year 2007
_chemical_compound_source 'see text'
_chemical_formula_moiety 'C34 H36'
_chemical_formula_sum 'C34 H36'
_chemical_formula_weight 444.66
_chemical_name_systematic ' ?'
_space_group_IT_number 19
_symmetry_cell_setting orthorhombic
_symmetry_Int_Tables_number 19
_symmetry_space_group_name_Hall 'P 2ac 2ab'
_symmetry_space_group_name_H-M 'P 21 21 21'
_atom_sites_solution_hydrogens difmap
_atom_sites_solution_primary direct
_atom_sites_solution_secondary direct
_audit_creation_date '2004-03-15 15:50:15'
_audit_creation_method
;
PLATON <TABLE ACC> option
SHELXL97-2 & Manual Editing
;
_audit_update_record
;
?
;
_cell_angle_alpha 90
_cell_angle_beta 90
_cell_angle_gamma 90
_cell_formula_units_Z 4
_cell_length_a 9.7582(6)
_cell_length_b 14.4454(8)
_cell_length_c 17.915(1)
_cell_measurement_reflns_used 5568
_cell_measurement_temperature 100(1)
_cell_measurement_theta_max 26.84
_cell_measurement_theta_min 2.27
_cell_volume 2525.3(3)
_computing_cell_refinement 'SAINTPLUS, Version 6.02A, (Bruker, 2000)'
_computing_data_collection 'SMART, Version 5.624, (Bruker, 2001)'
_computing_data_reduction 'XPREP, Version 5.1/NT, (Bruker, 2000)'
_computing_molecular_graphics
;
PLUTO (Meetsma, 2003)
PLATON (Spek, 1994)
;
_computing_publication_material 'PLATON (Spek, 1990)'
_computing_structure_refinement 'SHELXL-97 (Sheldrick, 1997)'
_computing_structure_solution
;
SIR-97 (Altomare et al., 1999)
;
_diffrn_ambient_temperature 100(1)
_diffrn_detector_area_resol_mean '4096x4096 / 62x62 (binned 512)'
_diffrn_measured_fraction_theta_full 1.000
_diffrn_measured_fraction_theta_max 1.000
_diffrn_measurement_device_type
;
Bruker Smart Apex
;
_diffrn_measurement_method 'phi and omega scans'
_diffrn_radiation_detector
;
CCD area-detector
;
_diffrn_radiation_monochromator 'parallel mounted graphite'
_diffrn_radiation_source 'fine focus sealed Siemens Mo tube '
_diffrn_radiation_type MoK\a
_diffrn_radiation_wavelength 0.71073
_diffrn_reflns_av_R_equivalents 0.0239
_diffrn_reflns_av_sigmaI/netI 0.0295
_diffrn_reflns_limit_h_max 12
_diffrn_reflns_limit_h_min -12
_diffrn_reflns_limit_k_max 13
_diffrn_reflns_limit_k_min -17
_diffrn_reflns_limit_l_max 22
_diffrn_reflns_limit_l_min -18
_diffrn_reflns_number 14553
_diffrn_reflns_reduction_process
;
Intensity data were corrected for Lorentz and polarization
effects, decay and absorption and reduced to F~o~^2^
using SAINT (Bruker, 2000) and SADABS (Sheldrick, 2001)
;
_diffrn_reflns_theta_full 25.00
_diffrn_reflns_theta_max 26.02
_diffrn_reflns_theta_min 2.27
_exptl_absorpt_coefficient_mu 0.065
_exptl_absorpt_correction_T_max 0.9800
_exptl_absorpt_correction_T_min 0.8992
_exptl_absorpt_correction_type multi-scan
_exptl_absorpt_process_details '(SADABS, Sheldrick, Bruker, 2001))'
_exptl_crystal_colour orange
_exptl_crystal_density_diffrn 1.169
_exptl_crystal_density_method 'not measured'
_exptl_crystal_description block
_exptl_crystal_F_000 960
_exptl_crystal_size_max 0.50
_exptl_crystal_size_mid 0.38
_exptl_crystal_size_min 0.31
_refine_diff_density_max 0.177
_refine_diff_density_min -0.147
_refine_diff_density_rms 0.029
_refine_ls_abs_structure_details
;
Absolute structure cannot be determined reliably;
there are only elements in the structure with very small
anomalous effects by the used X-ray wavelength
;
_refine_ls_abs_structure_Flack 0(5)
_refine_ls_extinction_method none
_refine_ls_goodness_of_fit_ref 1.049
_refine_ls_hydrogen_treatment refall
_refine_ls_matrix_type full
_refine_ls_number_parameters 451
_refine_ls_number_reflns 4973
_refine_ls_number_restraints 0
_refine_ls_restrained_S_all 1.049
_refine_ls_R_factor_all 0.0396
_refine_ls_R_factor_gt 0.0341
_refine_ls_shift/su_max 0.000
_refine_ls_shift/su_mean 0.000
_refine_ls_structure_factor_coef Fsqd
_refine_ls_weighting_details 'calc w=1/[\s^2^(Fo^2^)+(0.0537P)^2^+0.0P] where P=(Fo^2^+2Fc^2^)/3'
_refine_ls_weighting_scheme calc
_refine_ls_wR_factor_gt 0.0818
_refine_ls_wR_factor_ref 0.0838
_reflns_number_gt 4419
_reflns_number_total 4973
_reflns_threshold_expression I>2\s(I)
_cod_data_source_file b611070c.txt
_cod_data_source_block CP886
_cod_depositor_comments
;
The following automatic conversions were performed:
'_symmetry_cell_setting' value 'Orthorhombic' changed to 'orthorhombic'
according to '/home/saulius/struct/CIF-dictionaries/cif_core.dic'
dictionary named 'cif_core.dic' version 2.4.1 from
2010-06-29.

'_exptl_absorpt_correction_type' value 'Multi-Scan' changed
to 'multi-scan' according to
'/home/saulius/struct/CIF-dictionaries/cif_core.dic' dictionary named
'cif_core.dic' version 2.4.1 from 2010-06-29.

Automatic conversion script
Id: cif_fix_enum 1527 2010-12-29 10:47:43Z saulius 
;
_cod_database_code 7151039
_vrn_publ_code_squeezed_elec 0.0
_vrn_publ_code_void_volume 0.0
_vrn_publ_code_frame_time_sec 10.0
_vrn_publ_code_meas_time_hour 5.8

loop_
_symmetry_equiv_pos_as_xyz
x,y,z
1/2-x,-y,1/2+z
1/2+x,1/2-y,-z
-x,1/2+y,1/2-z

loop_
_atom_site_aniso_label
_atom_site_aniso_U_11
_atom_site_aniso_U_22
_atom_site_aniso_U_33
_atom_site_aniso_U_23
_atom_site_aniso_U_13
_atom_site_aniso_U_12
C1 0.0387(8) 0.0328(8) 0.0219(7) 0.0024(6) 0.0007(7) -0.0088(7)
C2 0.0279(7) 0.0248(7) 0.0264(7) 0.0035(6) -0.0036(6) -0.0056(6)
C3 0.0309(7) 0.0280(8) 0.0322(8) 0.0102(7) -0.0100(7) -0.0034(6)
C4 0.0229(7) 0.0223(7) 0.0483(9) 0.0049(7) -0.0043(7) -0.0002(6)
C5 0.0228(7) 0.0200(7) 0.0379(8) 0.0006(6) 0.0031(6) -0.0034(6)
C6 0.0271(7) 0.0267(8) 0.0499(10) -0.0057(7) 0.0084(7) 0.0008(6)
C7 0.0376(9) 0.0302(8) 0.0407(9) -0.0135(7) 0.0142(7) -0.0036(7)
C8 0.0364(8) 0.0310(8) 0.0274(8) -0.0041(7) 0.0030(6) -0.0095(7)
C9 0.0259(7) 0.0201(7) 0.0268(7) 0.0014(6) 0.0027(6) -0.0027(6)
C10 0.0220(6) 0.0185(7) 0.0248(7) 0.0029(5) 0.0030(5) -0.0049(5)
C11 0.0197(6) 0.0193(7) 0.0243(7) 0.0026(5) -0.0001(5) -0.0047(5)
C12 0.0206(6) 0.0226(7) 0.0233(7) -0.0021(6) 0.0022(5) -0.0043(5)
C13 0.0226(7) 0.0319(8) 0.0243(7) -0.0020(6) 0.0034(6) -0.0042(6)
C14 0.0295(7) 0.0308(8) 0.0270(8) -0.0060(6) 0.0016(6) -0.0047(6)
C15 0.0356(9) 0.0443(10) 0.0454(10) -0.0118(9) 0.0071(8) -0.0150(8)
C16 0.0773(15) 0.0270(10) 0.0703(15) -0.0171(10) -0.0313(12) 0.0040(9)
C17 0.0659(14) 0.0599(14) 0.0423(11) -0.0285(10) 0.0210(10) -0.0286(12)
C18 0.0259(8) 0.0258(8) 0.0485(9) -0.0028(7) -0.0049(7) 0.0059(6)
C19 0.0307(7) 0.0220(7) 0.0399(9) 0.0015(7) -0.0092(7) 0.0003(6)
C20 0.0393(9) 0.0302(8) 0.0469(10) 0.0073(8) -0.0127(8) 0.0051(8)
C21 0.0557(11) 0.0327(9) 0.0311(9) 0.0114(7) -0.0112(8) -0.0009(8)
C22 0.0431(9) 0.0244(7) 0.0283(8) 0.0034(6) -0.0042(7) -0.0033(7)
C23 0.0568(11) 0.0331(9) 0.0246(8) 0.0057(7) 0.0009(7) -0.0084(8)
C24 0.0422(9) 0.0337(9) 0.0307(8) 0.0007(7) 0.0110(7) -0.0077(7)
C25 0.0314(8) 0.0267(8) 0.0318(8) -0.0016(6) 0.0026(7) -0.0041(6)
C26 0.0303(7) 0.0197(7) 0.0231(7) 0.0004(6) -0.0002(6) -0.0040(6)
C27 0.0340(7) 0.0153(6) 0.0254(7) 0.0018(5) -0.0033(6) -0.0031(5)
C28 0.0275(7) 0.0186(7) 0.0277(7) -0.0021(6) -0.0053(6) 0.0002(5)
C29 0.0222(6) 0.0206(7) 0.0272(7) -0.0046(6) -0.0018(6) -0.0004(5)
C30 0.0225(7) 0.0274(8) 0.0331(8) -0.0056(7) -0.0001(6) 0.0020(6)
C31 0.0224(7) 0.0308(8) 0.0390(8) -0.0045(7) -0.0008(6) -0.0018(6)
C32 0.0238(7) 0.0405(10) 0.0425(10) -0.0034(8) -0.0012(7) -0.0007(7)
C33 0.0263(8) 0.0341(9) 0.0494(10) -0.0120(8) -0.0019(7) -0.0024(7)
C34 0.0258(8) 0.0327(9) 0.0558(11) 0.0035(8) -0.0010(7) -0.0065(7)

loop_
_atom_site_label
_atom_site_type_symbol
_atom_site_thermal_displace_type
_atom_site_fract_x
_atom_site_fract_y
_atom_site_fract_z
_atom_site_occupancy
_atom_site_U_iso_or_equiv
_atom_site_calc_flag
_atom_site_refinement_flags
C1 C Uani 0.67910(16) 0.15099(11) 0.42692(8) 1.000 0.0311(4) . .
C2 C Uani 0.76921(14) 0.11307(10) 0.36660(8) 1.000 0.0264(4) . .
C3 C Uani 0.87546(15) 0.04856(10) 0.37503(9) 1.000 0.0304(4) . .
C4 C Uani 0.93591(15) 0.01198(10) 0.31333(9) 1.000 0.0312(4) . .
C5 C Uani 0.88188(13) 0.03023(9) 0.24146(8) 1.000 0.0269(4) . .
C6 C Uani 0.92990(15) -0.01920(11) 0.17858(9) 1.000 0.0346(5) . .
C7 C Uani 0.86581(16) -0.01319(11) 0.11142(9) 1.000 0.0362(5) . .
C8 C Uani 0.74896(16) 0.04337(11) 0.10387(9) 1.000 0.0316(5) . .
C9 C Uani 0.70436(14) 0.09585(9) 0.16227(8) 1.000 0.0243(4) . .
C10 C Uani 0.77052(13) 0.09310(9) 0.23244(7) 1.000 0.0218(4) . .
C11 C Uani 0.72644(13) 0.14418(9) 0.29685(7) 1.000 0.0211(4) . .
C12 C Uani 0.62122(13) 0.21554(10) 0.30568(7) 1.000 0.0222(4) . .
C13 C Uani 0.60436(14) 0.23249(10) 0.39021(8) 1.000 0.0263(4) . .
C14 C Uani 0.66555(15) 0.32821(10) 0.41611(8) 1.000 0.0291(4) . .
C15 C Uani 0.82028(17) 0.33115(14) 0.40502(11) 1.000 0.0418(6) . .
C16 C Uani 0.6031(3) 0.41035(13) 0.37528(14) 1.000 0.0582(8) . .
C17 C Uani 0.6352(3) 0.34031(17) 0.49900(11) 1.000 0.0560(8) . .
C18 C Uani 0.35231(16) 0.35987(11) 0.21556(9) 1.000 0.0334(5) . .
C19 C Uani 0.45878(15) 0.35269(10) 0.15594(8) 1.000 0.0309(4) . .
C20 C Uani 0.45365(17) 0.39448(11) 0.08525(9) 1.000 0.0388(5) . .
C21 C Uani 0.56438(19) 0.39089(11) 0.04000(9) 1.000 0.0398(6) . .
C22 C Uani 0.69026(17) 0.35203(10) 0.06525(8) 1.000 0.0319(5) . .
C23 C Uani 0.80879(19) 0.35521(12) 0.02019(9) 1.000 0.0382(5) . .
C24 C Uani 0.93197(17) 0.32363(11) 0.04529(9) 1.000 0.0355(5) . .
C25 C Uani 0.94240(15) 0.29027(10) 0.11873(8) 1.000 0.0300(5) . .
C26 C Uani 0.82940(14) 0.28467(10) 0.16355(8) 1.000 0.0244(4) . .
C27 C Uani 0.69788(14) 0.31092(9) 0.13817(7) 1.000 0.0249(4) . .
C28 C Uani 0.57271(13) 0.30344(9) 0.18069(8) 1.000 0.0246(4) . .
C29 C Uani 0.54281(13) 0.26339(9) 0.25457(8) 1.000 0.0233(4) . .
C30 C Uani 0.39113(14) 0.28557(10) 0.27234(8) 1.000 0.0277(4) . .
C31 C Uani 0.29539(14) 0.19797(10) 0.26567(9) 1.000 0.0307(4) . .
C32 C Uani 0.15086(15) 0.22800(13) 0.29084(10) 1.000 0.0356(5) . .
C33 C Uani 0.28941(16) 0.16150(12) 0.18541(10) 1.000 0.0366(5) . .
C34 C Uani 0.33996(17) 0.11813(12) 0.31605(11) 1.000 0.0381(5) . .
H1 H Uiso 0.60923 0.09774 0.44620 1.00(3) 0.0270(15) . .
H1' H Uiso 0.72895 0.16693 0.47220 1.00(3) 0.0400(17) . .
H3 H Uiso 0.90712 0.03007 0.42313 1.00(3) 0.0297(16) . .
H4 H Uiso 1.01211 -0.03044 0.31814 1.00(3) 0.0321(16) . .
H6 H Uiso 1.00312 -0.06353 0.18492 1.00(3) 0.0350(17) . .
H7 H Uiso 0.89337 -0.05311 0.06957 1.00(3) 0.0350(16) . .
H8 H Uiso 0.69852 0.04408 0.05736 1.00(3) 0.0303(16) . .
H9 H Uiso 0.62406 0.13232 0.15603 1.00(2) 0.0235(16) . .
H13 H Uiso 0.50549 0.23365 0.40534 1.00(2) 0.0237(15) . .
H15 H Uiso 0.85854 0.39387 0.42086 1.00(3) 0.0437(18) . .
H15' H Uiso 0.86692 0.28258 0.43469 1.00(4) 0.085(2) . .
H15" H Uiso 0.84391 0.32525 0.35321 1.00(3) 0.058(2) . .
H16 H Uiso 0.62182 0.40252 0.32020 1.00(4) 0.080(2) . .
H16' H Uiso 0.64247 0.46602 0.39640 1.00(4) 0.057(2) . .
H16" H Uiso 0.49894 0.41187 0.38200 1.00(5) 0.094(3) . .
H17 H Uiso 0.66299 0.39987 0.51642 1.00(4) 0.063(2) . .
H17' H Uiso 0.68497 0.28757 0.52797 1.00(4) 0.085(3) . .
H17" H Uiso 0.53764 0.33551 0.50774 1.00(4) 0.070(2) . .
H18 H Uiso 0.25769 0.35198 0.19447 1.00(3) 0.0367(18) . .
H18' H Uiso 0.36104 0.42496 0.23670 1.00(3) 0.0296(16) . .
H20 H Uiso 0.36658 0.42603 0.07102 1.00(3) 0.0383(17) . .
H21 H Uiso 0.56508 0.41668 -0.00987 1.00(3) 0.0429(17) . .
H23 H Uiso 0.79824 0.37931 -0.02814 1.00(3) 0.0332(17) . .
H24 H Uiso 1.01778 0.32369 0.01691 1.00(3) 0.0382(17) . .
H25 H Uiso 1.03096 0.26993 0.13842 1.00(3) 0.0263(16) . .
H26 H Uiso 0.84107 0.26300 0.21484 1.00(3) 0.0256(15) . .
H30 H Uiso 0.37854 0.30669 0.32429 1.00(3) 0.0183(14) . .
H32 H Uiso 0.11376 0.28105 0.25850 1.00(3) 0.0347(16) . .
H32' H Uiso 0.15278 0.25051 0.34498 1.00(3) 0.0349(16) . .
H32" H Uiso 0.08921 0.17807 0.28521 1.00(3) 0.0438(18) . .
H33 H Uiso 0.38359 0.13582 0.16895 1.00(3) 0.0401(18) . .
H33' H Uiso 0.26163 0.21203 0.14556 1.00(3) 0.0376(16) . .
H33" H Uiso 0.22457 0.10903 0.18242 1.00(3) 0.0451(19) . .
H34 H Uiso 0.43050 0.09276 0.30289 1.00(3) 0.0292(17) . .
H34' H Uiso 0.34138 0.13655 0.37016 1.00(3) 0.0410(18) . .
H34" H Uiso 0.26949 0.07005 0.31183 1.00(3) 0.0420(18) . .

loop_
_atom_type_symbol
_atom_type_description
_atom_type_scat_dispersion_real
_atom_type_scat_dispersion_imag
_atom_type_scat_source
H H 0.0000 0.0000 'International Tables Vol C Tables 4.2.6.8 and 6.1.1.4'
C C 0.0033 0.0016 'International Tables Vol C Tables 4.2.6.8 and 6.1.1.4'

loop_
_geom_angle_atom_site_label_1
_geom_angle_atom_site_label_2
_geom_angle_atom_site_label_3
_geom_angle
_geom_angle_site_symmetry_1
_geom_angle_site_symmetry_2
_geom_angle_site_symmetry_3
_geom_angle_publ_flag
C2 C1 C13 104.52(12) . . . no
C1 C2 C3 126.85(13) . . . no
C1 C2 C11 110.72(12) . . . no
C3 C2 C11 122.21(13) . . . no
C2 C3 C4 119.44(14) . . . no
C3 C4 C5 120.35(13) . . . no
C4 C5 C6 120.47(13) . . . no
C4 C5 C10 120.37(12) . . . no
C6 C5 C10 118.96(13) . . . no
C5 C6 C7 121.38(14) . . . no
C6 C7 C8 119.63(15) . . . no
C7 C8 C9 120.47(14) . . . no
C8 C9 C10 121.40(13) . . . no
C5 C10 C9 117.83(12) . . . no
C5 C10 C11 117.70(12) . . . no
C9 C10 C11 124.29(12) . . . no
C2 C11 C10 117.76(12) . . . no
C2 C11 C12 109.92(11) . . . no
C10 C11 C12 131.23(11) . . . no
C11 C12 C13 107.02(11) . . . no
C11 C12 C29 132.11(12) . . . no
C13 C12 C29 120.87(12) . . . no
C1 C13 C12 104.39(11) . . . no
C1 C13 C14 111.54(12) . . . no
C12 C13 C14 112.82(11) . . . no
C13 C14 C15 111.20(13) . . . no
C13 C14 C16 113.02(14) . . . no
C13 C14 C17 108.29(14) . . . no
C15 C14 C16 108.21(16) . . . no
C15 C14 C17 108.45(16) . . . no
C16 C14 C17 107.53(16) . . . no
C19 C18 C30 104.78(12) . . . no
C18 C19 C20 126.19(14) . . . no
C18 C19 C28 111.29(13) . . . no
C20 C19 C28 122.38(14) . . . no
C19 C20 C21 119.74(15) . . . no
C20 C21 C22 120.93(15) . . . no
C21 C22 C23 120.82(14) . . . no
C21 C22 C27 119.75(14) . . . no
C23 C22 C27 119.41(14) . . . no
C22 C23 C24 121.57(15) . . . no
C23 C24 C25 119.21(15) . . . no
C24 C25 C26 120.81(14) . . . no
C25 C26 C27 121.86(13) . . . no
C22 C27 C26 116.77(13) . . . no
C22 C27 C28 117.83(13) . . . no
C26 C27 C28 125.34(12) . . . no
C19 C28 C27 117.99(12) . . . no
C19 C28 C29 109.18(12) . . . no
C27 C28 C29 132.13(12) . . . no
C12 C29 C28 133.10(12) . . . no
C12 C29 C30 119.86(12) . . . no
C28 C29 C30 107.03(11) . . . no
C18 C30 C29 104.23(11) . . . no
C18 C30 C31 111.51(12) . . . no
C29 C30 C31 112.63(11) . . . no
C30 C31 C32 107.08(12) . . . no
C30 C31 C33 111.68(12) . . . no
C30 C31 C34 113.09(12) . . . no
C32 C31 C33 109.64(12) . . . no
C32 C31 C34 107.45(13) . . . no
C33 C31 C34 107.80(13) . . . no
C2 C1 H1 109.86 . . . no
C2 C1 H1' 113.24 . . . no
C13 C1 H1 112.47 . . . no
C13 C1 H1' 114.43 . . . no
H1 C1 H1' 102.51 . . . no
C2 C3 H3 121.54 . . . no
C4 C3 H3 119.02 . . . no
C3 C4 H4 120.48 . . . no
C5 C4 H4 119.02 . . . no
C5 C6 H6 119.09 . . . no
C7 C6 H6 119.13 . . . no
C6 C7 H7 120.78 . . . no
C8 C7 H7 119.22 . . . no
C7 C8 H8 120.02 . . . no
C9 C8 H8 119.50 . . . no
C8 C9 H9 118.75 . . . no
C10 C9 H9 119.77 . . . no
C1 C13 H13 110.78 . . . no
C12 C13 H13 111.76 . . . no
C14 C13 H13 105.69 . . . no
C14 C15 H15 110.56 . . . no
C14 C15 H15' 111.44 . . . no
C14 C15 H15" 111.20 . . . no
H15 C15 H15' 108.15 . . . no
H15 C15 H15" 105.06 . . . no
H15' C15 H15" 110.21 . . . no
C14 C16 H16 108.06 . . . no
C14 C16 H16' 107.52 . . . no
C14 C16 H16" 110.97 . . . no
H16 C16 H16' 113.77 . . . no
H16 C16 H16" 107.27 . . . no
H16' C16 H16" 109.28 . . . no
C14 C17 H17 111.51 . . . no
C14 C17 H17' 108.11 . . . no
C14 C17 H17" 109.92 . . . no
H17 C17 H17' 111.33 . . . no
H17 C17 H17" 106.94 . . . no
H17' C17 H17" 109.01 . . . no
C19 C18 H18 111.26 . . . no
C19 C18 H18' 105.79 . . . no
C30 C18 H18 113.52 . . . no
C30 C18 H18' 112.40 . . . no
H18 C18 H18' 108.78 . . . no
C19 C20 H20 117.23 . . . no
C21 C20 H20 123.04 . . . no
C20 C21 H21 122.98 . . . no
C22 C21 H21 116.02 . . . no
C22 C23 H23 116.73 . . . no
C24 C23 H23 121.70 . . . no
C23 C24 H24 125.64 . . . no
C25 C24 H24 115.12 . . . no
C24 C25 H25 120.30 . . . no
C26 C25 H25 118.88 . . . no
C25 C26 H26 118.51 . . . no
C27 C26 H26 119.61 . . . no
C18 C30 H30 112.34 . . . no
C29 C30 H30 112.15 . . . no
C31 C30 H30 104.22 . . . no
C31 C32 H32 111.55 . . . no
C31 C32 H32' 110.47 . . . no
C31 C32 H32" 109.65 . . . no
H32 C32 H32' 107.71 . . . no
H32 C32 H32" 106.57 . . . no
H32' C32 H32" 110.83 . . . no
C31 C33 H33 110.92 . . . no
C31 C33 H33' 113.97 . . . no
C31 C33 H33" 109.80 . . . no
H33 C33 H33' 106.45 . . . no
H33 C33 H33" 106.16 . . . no
H33' C33 H33" 109.20 . . . no
C31 C34 H34 113.25 . . . no
C31 C34 H34' 111.95 . . . no
C31 C34 H34" 106.83 . . . no
H34 C34 H34' 108.47 . . . no
H34 C34 H34" 110.31 . . . no
H34' C34 H34" 105.76 . . . no

loop_
_geom_bond_atom_site_label_1
_geom_bond_atom_site_label_2
_geom_bond_distance
_geom_bond_site_symmetry_1
_geom_bond_site_symmetry_2
_geom_bond_publ_flag
C1 C2 1.497(2) . . no
C1 C13 1.533(2) . . no
C2 C3 1.402(2) . . no
C2 C11 1.3920(19) . . no
C3 C4 1.360(2) . . no
C4 C5 1.416(2) . . no
C5 C6 1.414(2) . . no
C5 C10 1.4254(18) . . no
C6 C7 1.359(2) . . no
C7 C8 1.409(2) . . no
C8 C9 1.363(2) . . no
C9 C10 1.4137(19) . . no
C10 C11 1.4356(18) . . no
C11 C12 1.4635(19) . . no
C12 C13 1.5428(19) . . no
C12 C29 1.3790(19) . . no
C13 C14 1.576(2) . . no
C14 C15 1.524(2) . . no
C14 C16 1.521(3) . . no
C14 C17 1.524(2) . . no
C18 C19 1.494(2) . . no
C18 C30 1.527(2) . . no
C19 C20 1.404(2) . . no
C19 C28 1.392(2) . . no
C20 C21 1.352(2) . . no
C21 C22 1.424(2) . . no
C22 C23 1.411(2) . . no
C22 C27 1.4369(19) . . no
C23 C24 1.362(2) . . no
C24 C25 1.405(2) . . no
C25 C26 1.366(2) . . no
C26 C27 1.4134(19) . . no
C27 C28 1.4436(19) . . no
C28 C29 1.474(2) . . no
C29 C30 1.5475(19) . . no
C30 C31 1.578(2) . . no
C31 C32 1.543(2) . . no
C31 C33 1.532(2) . . no
C31 C34 1.528(2) . . no
C1 H1 1.0844 . . no
C1 H1' 0.9735 . . no
C3 H3 0.9536 . . no
C4 H4 0.9674 . . no
C6 H6 0.9662 . . no
C7 H7 0.9834 . . no
C8 H8 0.9678 . . no
C9 H9 0.9508 . . no
C13 H13 1.0023 . . no
C15 H15 1.0202 . . no
C15 H15' 0.9909 . . no
C15 H15" 0.9602 . . no
C16 H16 1.0099 . . no
C16 H16' 0.9682 . . no
C16 H16" 1.0238 . . no
C17 H17 0.9546 . . no
C17 H17' 1.0419 . . no
C17 H17" 0.9673 . . no
C18 H18 1.0041 . . no
C18 H18' 1.0172 . . no
C20 H20 0.9973 . . no
C21 H21 0.9680 . . no
C23 H23 0.9389 . . no
C24 H24 0.9796 . . no
C25 H25 0.9786 . . no
C26 H26 0.9774 . . no
C30 H30 0.9871 . . no
C32 H32 1.0266 . . no
C32 H32' 1.0231 . . no
C32 H32" 0.9446 . . no
C33 H33 1.0340 . . no
C33 H33' 1.0564 . . no
C33 H33" 0.9888 . . no
C34 H34 0.9851 . . no
C34 H34' 1.0053 . . no
C34 H34" 0.9803 . . no

loop_
_geom_contact_atom_site_label_1
_geom_contact_atom_site_label_2
_geom_contact_distance
_geom_contact_site_symmetry_1
_geom_contact_site_symmetry_2
_geom_contact_publ_flag
C2 C15 3.263(2) . . no
C5 C18 3.446(2) . 4_645 no
C6 C15 3.586(2) . 4_745 no
C9 C28 3.2790(19) . . no
C9 C26 2.988(2) . . no
C9 C27 3.1373(19) . . no
C9 C29 3.3282(19) . . no
C10 C26 3.0840(19) . . no
C11 C26 3.2910(19) . . no
C11 C15 3.448(2) . . no
C12 C26 3.4070(19) . . no
C12 C34 3.090(2) . . no
C13 C34 3.339(2) . . no
C15 C6 3.586(2) . 4_755 no
C15 C11 3.448(2) . . no
C15 C2 3.263(2) . . no
C16 C30 3.306(3) . . no
C16 C29 3.087(3) . . no
C18 C5 3.446(2) . 4_655 no
C19 C33 3.262(2) . . no
C26 C11 3.2910(19) . . no
C26 C10 3.0840(19) . . no
C26 C9 2.988(2) . . no
C26 C12 3.4070(19) . . no
C27 C9 3.1373(19) . . no
C28 C33 3.443(2) . . no
C28 C9 3.2790(19) . . no
C29 C9 3.3282(19) . . no
C29 C16 3.087(3) . . no
C30 C16 3.306(3) . . no
C33 C19 3.262(2) . . no
C33 C28 3.443(2) . . no
C34 C12 3.090(2) . . no
C34 C13 3.339(2) . . no
C1 H7 3.0050 . 2_655 no
C1 H15' 2.6442 . . no
C1 H17' 2.6783 . . no
C2 H15' 2.8971 . . no
C4 H32" 2.8719 . 1_655 no
C4 H18 2.9884 . 4_645 no
C5 H18' 2.8433 . 4_645 no
C5 H32" 3.0444 . 1_655 no
C6 H15 3.0021 . 4_745 no
C7 H15 3.0614 . 4_745 no
C7 H21 3.0057 . 3_555 no
C8 H16" 3.0861 . 4_645 no
C9 H26 2.9149 . . no
C10 H26 2.5684 . . no
C10 H18' 2.8023 . 4_645 no
C11 H34 2.9838 . . no
C11 H26 2.5211 . . no
C11 H15" 3.0290 . . no
C12 H26 2.7787 . . no
C12 H15" 2.8211 . . no
C12 H34 2.5713 . . no
C12 H16 2.7135 . . no
C12 H9 2.9383 . . no
C13 H30 2.7202 . . no
C13 H34 3.0659 . . no
C13 H34' 2.9386 . . no
C15 H1' 2.8054 . . no
C15 H6 2.8072 . 4_755 no
C16 H30 2.8069 . . no
C17 H1' 2.7093 . . no
C17 H32' 3.0924 . 3_556 no
C18 H33' 2.6299 . . no
C18 H32 2.7031 . . no
C19 H33' 2.8043 . . no
C20 H1 3.0521 . 4_655 no
C25 H32 3.0139 . 1_655 no
C25 H4 2.8607 . 4_755 no
C26 H9 2.9793 . . no
C27 H9 2.6977 . . no
C28 H33 3.0517 . . no
C28 H16 2.9197 . . no
C28 H9 2.5606 . . no
C29 H9 2.7074 . . no
C29 H33 2.8570 . . no
C29 H26 2.9963 . . no
C29 H34 2.8330 . . no
C29 H16 2.4528 . . no
C30 H16 2.9422 . . no
C30 H16" 2.8801 . . no
C30 H13 2.7359 . . no
C32 H18 2.6972 . . no
C32 H25 3.0318 . 1_455 no
C33 H23 2.8798 . 3_455 no
C33 H18 2.7737 . . no
C33 H25 3.0859 . 1_455 no
C34 H13 2.8200 . . no
H1 H7 2.3024 . 2_655 no
H1 C20 3.0521 . 4_645 no
H1 H20 2.5107 . 4_645 no
H1' C15 2.8054 . . no
H1' C17 2.7093 . . no
H1' H15' 2.2484 . . no
H1' H17' 2.0541 . . no
H4 H6 2.4356 . . no
H4 C25 2.8607 . 4_745 no
H6 H4 2.4356 . . no
H6 C15 2.8072 . 4_745 no
H6 H15 2.4067 . 4_745 no
H6 H15" 2.2970 . 4_745 no
H7 C1 3.0050 . 2_654 no
H7 H1 2.3024 . 2_654 no
H7 H15 2.5450 . 4_745 no
H9 C12 2.9383 . . no
H9 C26 2.9793 . . no
H9 C27 2.6977 . . no
H9 C28 2.5606 . . no
H9 C29 2.7074 . . no
H9 H33 2.3585 . . no
H13 C30 2.7359 . . no
H13 C34 2.8200 . . no
H13 H17" 2.3725 . . no
H13 H30 2.1809 . . no
H13 H34' 2.2202 . . no
H15 H16' 2.3925 . . no
H15 H17 2.5651 . . no
H15 C6 3.0021 . 4_755 no
H15 C7 3.0614 . 4_755 no
H15 H6 2.4067 . 4_755 no
H15 H7 2.5450 . 4_755 no
H15' C1 2.6442 . . no
H15' C2 2.8971 . . no
H15' H1' 2.2484 . . no
H15' H17' 2.4393 . . no
H15' H17" 2.5979 . 3_556 no
H15" C11 3.0290 . . no
H15" C12 2.8211 . . no
H15" H16 2.5085 . . no
H15" H6 2.2970 . 4_755 no
H16 C12 2.7135 . . no
H16 C28 2.9197 . . no
H16 C29 2.4528 . . no
H16 C30 2.9422 . . no
H16 H15" 2.5085 . . no
H16' H15 2.3925 . . no
H16' H17 2.3614 . . no
H16" C30 2.8801 . . no
H16" H17" 2.5365 . . no
H16" H30 2.1812 . . no
H16" C8 3.0861 . 4_655 no
H17 H15 2.5651 . . no
H17 H16' 2.3614 . . no
H17' C1 2.6783 . . no
H17' H1' 2.0541 . . no
H17' H15' 2.4393 . . no
H17' H32' 2.3626 . 3_556 no
H17" H13 2.3725 . . no
H17" H16" 2.5365 . . no
H17" H15' 2.5979 . 3_456 no
H18 C32 2.6972 . . no
H18 C33 2.7737 . . no
H18 H32 2.0829 . . no
H18 H33' 2.2037 . . no
H18 C4 2.9884 . 4_655 no
H18' C5 2.8433 . 4_655 no
H18' C10 2.8023 . 4_655 no
H20 H1 2.5107 . 4_655 no
H21 H23 2.3612 . . no
H21 C7 3.0057 . 3_455 no
H23 H21 2.3612 . . no
H23 C33 2.8798 . 3_555 no
H23 H33' 2.5087 . 3_555 no
H25 C32 3.0318 . 1_655 no
H25 C33 3.0859 . 1_655 no
H25 H32 2.3036 . 1_655 no
H25 H33' 2.4047 . 1_655 no
H26 C9 2.9149 . . no
H26 C10 2.5684 . . no
H26 C11 2.5211 . . no
H26 C12 2.7787 . . no
H26 C29 2.9963 . . no
H30 C13 2.7202 . . no
H30 C16 2.8069 . . no
H30 H13 2.1809 . . no
H30 H16" 2.1812 . . no
H30 H32' 2.3768 . . no
H32 C18 2.7031 . . no
H32 C25 3.0139 . 1_455 no
H32 H18 2.0829 . . no
H32 H25 2.3036 . 1_455 no
H32' H30 2.3768 . . no
H32' H34' 2.5101 . . no
H32' C17 3.0924 . 3_456 no
H32' H17' 2.3626 . 3_456 no
H32" C4 2.8719 . 1_455 no
H32" C5 3.0444 . 1_455 no
H32" H33" 2.4760 . . no
H32" H34" 2.3994 . . no
H33 C28 3.0517 . . no
H33 C29 2.8570 . . no
H33 H9 2.3585 . . no
H33 H34 2.5208 . . no
H33' C18 2.6299 . . no
H33' C19 2.8043 . . no
H33' H18 2.2037 . . no
H33' H25 2.4047 . 1_455 no
H33' H23 2.5087 . 3_455 no
H33" H32" 2.4760 . . no
H33" H34" 2.4257 . . no
H34 C11 2.9838 . . no
H34 C12 2.5713 . . no
H34 C13 3.0659 . . no
H34 C29 2.8330 . . no
H34 H33 2.5208 . . no
H34' C13 2.9386 . . no
H34' H13 2.2202 . . no
H34' H32' 2.5101 . . no
H34" H32" 2.3994 . . no
H34" H33" 2.4257 . . no

loop_
_geom_torsion_atom_site_label_1
_geom_torsion_atom_site_label_2
_geom_torsion_atom_site_label_3
_geom_torsion_atom_site_label_4
_geom_torsion
_geom_torsion_site_symmetry_1
_geom_torsion_site_symmetry_2
_geom_torsion_site_symmetry_3
_geom_torsion_site_symmetry_4
_geom_torsion_publ_flag
C13 C1 C2 C3 168.07(14) . . . . no
C13 C1 C2 C11 -17.33(16) . . . . no
C2 C1 C13 C12 18.05(14) . . . . no
C2 C1 C13 C14 -104.07(13) . . . . no
C1 C2 C3 C4 171.40(14) . . . . no
C11 C2 C3 C4 -2.6(2) . . . . no
C1 C2 C11 C10 -160.36(12) . . . . no
C1 C2 C11 C12 9.06(16) . . . . no
C3 C2 C11 C10 14.5(2) . . . . no
C3 C2 C11 C12 -176.04(13) . . . . no
C2 C3 C4 C5 -7.4(2) . . . . no
C3 C4 C5 C6 -169.63(14) . . . . no
C3 C4 C5 C10 5.1(2) . . . . no
C4 C5 C6 C7 169.86(14) . . . . no
C10 C5 C6 C7 -5.0(2) . . . . no
C4 C5 C10 C9 -168.52(13) . . . . no
C4 C5 C10 C11 6.82(19) . . . . no
C6 C5 C10 C9 6.33(19) . . . . no
C6 C5 C10 C11 -178.33(12) . . . . no
C5 C6 C7 C8 0.0(2) . . . . no
C6 C7 C8 C9 3.6(2) . . . . no
C7 C8 C9 C10 -2.0(2) . . . . no
C8 C9 C10 C5 -2.9(2) . . . . no
C8 C9 C10 C11 -177.93(13) . . . . no
C5 C10 C11 C2 -16.17(18) . . . . no
C5 C10 C11 C12 177.10(13) . . . . no
C9 C10 C11 C2 158.84(13) . . . . no
C9 C10 C11 C12 -7.9(2) . . . . no
C2 C11 C12 C13 3.12(15) . . . . no
C2 C11 C12 C29 -176.02(14) . . . . no
C10 C11 C12 C13 170.65(13) . . . . no
C10 C11 C12 C29 -8.5(3) . . . . no
C11 C12 C13 C1 -13.41(14) . . . . no
C11 C12 C13 C14 107.87(13) . . . . no
C29 C12 C13 C1 165.85(13) . . . . no
C29 C12 C13 C14 -72.87(16) . . . . no
C11 C12 C29 C28 -39.6(3) . . . . no
C11 C12 C29 C30 141.75(15) . . . . no
C13 C12 C29 C28 141.41(15) . . . . no
C13 C12 C29 C30 -37.30(19) . . . . no
C1 C13 C14 C15 52.59(16) . . . . no
C1 C13 C14 C16 174.52(15) . . . . no
C1 C13 C14 C17 -66.47(17) . . . . no
C12 C13 C14 C15 -64.54(16) . . . . no
C12 C13 C14 C16 57.40(18) . . . . no
C12 C13 C14 C17 176.41(15) . . . . no
C30 C18 C19 C20 167.45(14) . . . . no
C30 C18 C19 C28 -16.85(16) . . . . no
C19 C18 C30 C29 18.37(15) . . . . no
C19 C18 C30 C31 -103.41(13) . . . . no
C18 C19 C20 C21 172.38(15) . . . . no
C28 C19 C20 C21 -2.9(2) . . . . no
C18 C19 C28 C27 -163.85(12) . . . . no
C18 C19 C28 C29 7.73(16) . . . . no
C20 C19 C28 C27 12.1(2) . . . . no
C20 C19 C28 C29 -176.37(13) . . . . no
C19 C20 C21 C22 -5.3(2) . . . . no
C20 C21 C22 C23 -174.74(16) . . . . no
C20 C21 C22 C27 3.8(2) . . . . no
C21 C22 C23 C24 175.82(15) . . . . no
C27 C22 C23 C24 -2.7(2) . . . . no
C21 C22 C27 C26 -171.97(13) . . . . no
C21 C22 C27 C28 5.4(2) . . . . no
C23 C22 C27 C26 6.6(2) . . . . no
C23 C22 C27 C28 -176.03(13) . . . . no
C22 C23 C24 C25 -2.4(2) . . . . no
C23 C24 C25 C26 3.5(2) . . . . no
C24 C25 C26 C27 0.7(2) . . . . no
C25 C26 C27 C22 -5.7(2) . . . . no
C25 C26 C27 C28 177.18(13) . . . . no
C22 C27 C28 C19 -12.92(19) . . . . no
C22 C27 C28 C29 177.83(14) . . . . no
C26 C27 C28 C19 164.20(14) . . . . no
C26 C27 C28 C29 -5.1(2) . . . . no
C19 C28 C29 C12 -174.22(15) . . . . no
C19 C28 C29 C30 4.61(15) . . . . no
C27 C28 C29 C12 -4.3(3) . . . . no
C27 C28 C29 C30 174.57(14) . . . . no
C12 C29 C30 C18 164.53(13) . . . . no
C12 C29 C30 C31 -74.44(16) . . . . no
C28 C29 C30 C18 -14.47(14) . . . . no
C28 C29 C30 C31 106.56(13) . . . . no
C18 C30 C31 C32 -67.70(16) . . . . no
C18 C30 C31 C33 52.33(16) . . . . no
C18 C30 C31 C34 174.13(13) . . . . no
C29 C30 C31 C32 175.52(12) . . . . no
C29 C30 C31 C33 -64.45(15) . . . . no
C29 C30 C31 C34 57.36(17) . . . . no

loop_
_cod_related_entry_id
_cod_related_entry_database
_cod_related_entry_code
1 ChemSpider 30653449
